data_7702422
loop_
_publ_author_name
'Cingolani, Augusto'
Effendy,
'Marchetti, Fabio'
'Pettinari, Claudio'
'Skelton, Brian W.'
'White, Allan H.'

_publ_section_title
;
 Synthesis and structural systematics of mixed
 triphenylphosphine/imidazole base adducts of silver(I) oxyanion
 salts&#x200A;&#x2020;
;
_journal_issue 22
_journal_name_full 'Journal of the Chemical Society, Dalton Transactions'
_journal_page_first 4047
_journal_paper_doi 10.1039/a906624a
_journal_year 1999
_chemical_formula_structural '[(Ph3P)2Ag(C4H6N2)(NO3)]'
_chemical_formula_sum 'C40 H36 Ag N3 O3 P2'
_chemical_formula_weight 776.56
_space_group_IT_number 14
_space_group_name_Hall '-P 2ybc'
_space_group_name_H-M_alt 'P 1 21/c 1'
_symmetry_cell_setting monoclinic
_symmetry_space_group_name_Hall '-P 2ybc'
_symmetry_space_group_name_H-M 'P 1 21/c 1'
_cell_angle_alpha 90.00000
_cell_angle_beta 116.461(8)
_cell_angle_gamma 90.00000
_cell_formula_units_Z 4
_cell_length_a 13.6840(10)
_cell_length_b 12.965(2)
_cell_length_c 23.464(3)
_cell_measurement_reflns_used 8
_cell_measurement_temperature 293
_cell_measurement_theta_max 14.7
_cell_measurement_theta_min 14.6
_cell_volume 3726.7(8)
_computing_cell_refinement 'Enraf-Nonius software'
_computing_data_collection 'Enraf-Nonius software'
_computing_data_reduction xtal
_computing_molecular_graphics xtal
_computing_publication_material 'xtal BONDLA CIFIO'
_computing_structure_refinement xtal
_computing_structure_solution xtal
_diffrn_ambient_temperature 293
_diffrn_measurement_device_type
;
CAD4 diffractometer
;
_diffrn_measurement_method '2\q-\w scans'
_diffrn_radiation_detector 'single counter'
_diffrn_radiation_monochromator graphite
_diffrn_radiation_source 'sealed tube'
_diffrn_radiation_type 'Mo K\a'
_diffrn_radiation_wavelength .71073
_diffrn_reflns_av_sigmaI/netI 0
_diffrn_reflns_limit_h_max 14
_diffrn_reflns_limit_h_min 0
_diffrn_reflns_limit_k_max 15
_diffrn_reflns_limit_k_min 0
_diffrn_reflns_limit_l_max 24
_diffrn_reflns_limit_l_min -27
_diffrn_reflns_number 6309
_diffrn_reflns_reduction_process 'perpendicular monochr Lp'
_diffrn_reflns_theta_max 24.98
_diffrn_reflns_theta_min 1.66
_diffrn_standards_decay_% 0
_diffrn_standards_interval_time 3600
_diffrn_standards_number 8
_exptl_absorpt_coefficient_mu .667
_exptl_absorpt_correction_T_max .97
_exptl_absorpt_correction_T_min .78
_exptl_absorpt_correction_type gaussian
_exptl_absorpt_process_details
;
 XTAL absorb 
;
_exptl_crystal_colour colourless
_exptl_crystal_density_diffrn 1.384
_exptl_crystal_description prism
_exptl_crystal_F_000 1592
_exptl_crystal_size_max .52
_exptl_crystal_size_mid .34
_exptl_crystal_size_min .04
_refine_diff_density_max .546
_refine_diff_density_min -.42
_refine_ls_extinction_coef 3509(572)
_refine_ls_extinction_expression 'Eq22 p292 "Cryst. Comp." Munksgaard 1970'
_refine_ls_extinction_method Zachariasen
_refine_ls_goodness_of_fit_all 1.248
_refine_ls_goodness_of_fit_ref 1.47
_refine_ls_hydrogen_treatment noref
_refine_ls_matrix_type full
_refine_ls_number_constraints 0
_refine_ls_number_parameters 443
_refine_ls_number_reflns 2695
_refine_ls_number_restraints 0
_refine_ls_R_factor_all .128
_refine_ls_R_factor_gt .052
_refine_ls_shift/su_max .009
_refine_ls_shift/su_mean .001
_refine_ls_structure_factor_coef F
_refine_ls_weighting_scheme sigma
_refine_ls_wR_factor_all .066
_refine_ls_wR_factor_ref .048
_reflns_d_resolution_high .841
_reflns_d_resolution_low 12.25
_reflns_Friedel_coverage 0
_reflns_limit_h_max 14
_reflns_limit_h_min 0
_reflns_limit_k_max 15
_reflns_limit_k_min 0
_reflns_limit_l_max 24
_reflns_limit_l_min -27
_reflns_number_gt 2695
_reflns_number_total 6309
_reflns_threshold_expression 'I    > 3.00 sig(I   )'
_cod_data_source_file 906624a.txt
_cod_data_source_block cp7
_cod_original_sg_symbol_Hall -p_2ybc
_cod_original_sg_symbol_H-M P_1_21/c_1
_cod_original_formula_sum 'C40 H36 Ag1 N3 O3 P2'
_cod_database_code 7702422

loop_
_symmetry_equiv_pos_as_xyz
+x,+y,+z
-x,1/2+y,1/2-z
-x,-y,-z
+x,1/2-y,1/2+z

loop_
_atom_site_label
_atom_site_fract_x
_atom_site_fract_y
_atom_site_fract_z
_atom_site_U_iso_or_equiv
_atom_site_adp_type
_atom_site_occupancy
Ag .22243(6) .79750(6) .37528(3) .0538(4) Uani 1.00000
N1a .0402(7) .7688(7) .3079(4) .068(6) Uani 1.00000
C2a -.0020(9) .7026(10) .2610(5) .069(7) Uani 1.00000
C21a .0554(9) .6245(10) .2393(6) .111(9) Uani 1.00000
N3a -.1093(7) .7111(9) .2329(5) .102(7) Uani 1.00000
C4a -.1373(9) .7850(12) .2634(7) .136(11) Uani 1.00000
C5a -.0426(10) .8202(9) .3096(6) .085(8) Uani 1.00000
P1 .3381(2) .8052(2) .32042(11) .0504(15) Uani 1.00000
C111 .3422(7) .6779(8) .2876(5) .055(6) Uani 1.00000
C112 .3708(9) .5969(10) .3293(6) .075(8) Uani 1.00000
C113 .3725(10) .4957(11) .3094(7) .091(9) Uani 1.00000
C114 .3437(12) .4793(10) .2456(9) .099(11) Uani 1.00000
C115 .3145(11) .5588(13) .2050(6) .098(10) Uani 1.00000
C116 .3098(9) .6595(9) .2235(6) .077(8) Uani 1.00000
C121 .2933(9) .8948(7) .2529(4) .052(6) Uani 1.00000
C122 .1845(9) .9219(11) .2223(6) .102(9) Uani 1.00000
C123 .1491(11) .9912(14) .1723(7) .151(13) Uani 1.00000
C124 .2196(14) 1.0332(11) .1533(6) .111(10) Uani 1.00000
C125 .3292(11) 1.0086(10) .1836(6) .089(9) Uani 1.00000
C126 .3651(8) .9397(9) .2335(5) .070(7) Uani 1.00000
C131 .4822(8) .8342(7) .3661(4) .049(6) Uani 1.00000
C132 .5080(9) .9171(8) .4080(5) .064(7) Uani 1.00000
C133 .6154(11) .9449(9) .4450(5) .080(8) Uani 1.00000
C134 .6985(9) .8951(10) .4390(5) .079(8) Uani 1.00000
C135 .6727(9) .8180(10) .3960(6) .079(8) Uani 1.00000
C136 .5650(9) .7864(8) .3591(4) .063(6) Uani 1.00000
P2 .2562(2) .7125(2) .47619(11) .0494(15) Uani 1.00000
C211 .3826(7) .7472(7) .5462(4) .047(5) Uani 1.00000
C212 .4661(9) .7848(9) .5352(5) .068(7) Uani 1.00000
C213 .5621(9) .8152(10) .5852(6) .086(8) Uani 1.00000
C214 .5745(9) .8134(10) .6463(6) .084(8) Uani 1.00000
C215 .4910(9) .7764(11) .6573(5) .093(8) Uani 1.00000
C216 .3948(8) .7433(9) .6079(5) .073(7) Uani 1.00000
C221 .1490(7) .7282(7) .5026(4) .046(6) Uani 1.00000
C222 .1242(10) .8248(8) .5135(6) .087(8) Uani 1.00000
C223 .0423(11) .8423(10) .5329(6) .098(9) Uani 1.00000
C224 -.0127(11) .7628(12) .5402(6) .091(10) Uani 1.00000
C225 .0082(12) .6686(12) .5276(8) .130(13) Uani 1.00000
C226 .0920(11) .6485(10) .5098(6) .105(10) Uani 1.00000
C231 .2672(9) .5742(8) .4693(5) .056(6) Uani 1.00000
C232 .1905(10) .5262(10) .4143(5) .077(8) Uani 1.00000
C233 .1918(12) .4214(12) .4051(7) .103(11) Uani 1.00000
C234 .2682(14) .3635(11) .4518(9) .109(12) Uani 1.00000
C235 .3458(12) .4101(13) .5041(8) .135(12) Uani 1.00000
C236 .3432(11) .5143(10) .5142(6) .097(9) Uani 1.00000
N .1830(8) 1.0376(9) .3926(5) .063(6) Uani 1.00000
O1 .1599(11) .9717(8) .4167(5) .193(10) Uani 1.00000
O2 .2192(8) 1.0150(8) .3556(5) .141(8) Uani 1.00000
O3 .1719(6) 1.1302(7) .3993(4) .090(5) Uani 1.00000
H21a1 .06241 .64796 .20337 .15760 Uiso 1.00000
H21a2 .01374 .56109 .22838 .15760 Uiso 1.00000
H21a3 .12564 .60954 .27297 .15760 Uiso 1.00000
H2 -.15889 .67190 .19734 .12120 Uiso 1.00000
H3 -.20867 .80761 .25437 .15440 Uiso 1.00000
H4 -.03588 .87495 .33885 .10040 Uiso 1.00000
H112 .38941 .60871 .37309 .09510 Uiso 1.00000
H113 .39276 .43920 .33872 .11340 Uiso 1.00000
H114 .34419 .41129 .23040 .13680 Uiso 1.00000
H115 .29503 .54455 .16109 .13570 Uiso 1.00000
H116 .28790 .71427 .19327 .10750 Uiso 1.00000
H122 .13414 .89410 .23604 .12550 Uiso 1.00000
H123 .07482 1.01123 .15095 .17570 Uiso 1.00000
H124 .19450 1.07939 .11854 .13730 Uiso 1.00000
H125 .37939 1.03812 .16977 .10950 Uiso 1.00000
H126 .44134 .92314 .25517 .08700 Uiso 1.00000
H132 .45069 .95415 .41114 .07990 Uiso 1.00000
H133 .63090 1.00020 .47544 .09290 Uiso 1.00000
H134 .77265 .91569 .46484 .09430 Uiso 1.00000
H135 .73090 .78505 .39129 .09600 Uiso 1.00000
H136 .54962 .73139 .32874 .07820 Uiso 1.00000
H212 .45679 .79040 .49224 .08530 Uiso 1.00000
H213 .62061 .83786 .57629 .10850 Uiso 1.00000
H214 .63989 .83724 .68093 .09740 Uiso 1.00000
H215 .49861 .77487 .69950 .10600 Uiso 1.00000
H216 .33770 .71704 .61616 .09170 Uiso 1.00000
H222 .16301 .88138 .50734 .12160 Uiso 1.00000
H223 .02622 .91057 .54121 .13960 Uiso 1.00000
H224 -.06888 .77373 .55381 .12600 Uiso 1.00000
H225 -.03481 .61315 .53077 .18760 Uiso 1.00000
H226 .10791 .57867 .50291 .15380 Uiso 1.00000
H232 .13512 .56785 .38198 .09250 Uiso 1.00000
H233 .13897 .38922 .36754 .13450 Uiso 1.00000
H234 .26952 .29081 .44839 .13960 Uiso 1.00000
H235 .40516 .36862 .53482 .15030 Uiso 1.00000
H236 .39509 .54475 .55357 .11190 Uiso 1.00000

loop_
_atom_site_aniso_label
_atom_site_aniso_U_11
_atom_site_aniso_U_22
_atom_site_aniso_U_33
_atom_site_aniso_U_12
_atom_site_aniso_U_13
_atom_site_aniso_U_23
Ag .0516(5) .0666(6) .0467(4) -.0032(6) .0250(4) -.0032(5)
N1a .054(6) .083(8) .057(6) -.006(6) .015(5) -.022(5)
C2a .049(7) .084(9) .071(8) -.004(8) .024(6) -.016(8)
C21a .063(8) .149(13) .112(10) .015(8) .031(8) -.057(10)
N3a .049(6) .119(9) .111(8) .001(7) .014(6) -.046(8)
C4a .053(8) .145(14) .171(14) .009(9) .015(9) -.103(12)
C5a .062(8) .076(10) .107(10) -.004(7) .029(8) -.040(8)
P1 .0520(16) .0556(19) .0468(16) -.0024(17) .0251(13) .0015(17)
C111 .042(6) .055(9) .070(8) .001(6) .027(6) -.012(7)
C112 .071(9) .060(9) .095(10) .003(7) .038(8) -.006(8)
C113 .084(10) .081(11) .110(12) -.005(8) .044(9) .017(10)
C114 .104(12) .066(11) .162(17) -.003(9) .091(13) -.020(11)
C115 .124(12) .107(13) .092(11) -.027(11) .073(10) -.046(10)
C116 .098(10) .082(10) .070(8) -.025(8) .054(8) -.026(7)
C121 .072(8) .048(7) .039(6) -.002(6) .028(6) .001(5)
C122 .050(8) .155(14) .093(10) .014(9) .024(7) .043(10)
C123 .093(12) .23(2) .105(12) .049(12) .025(10) .101(13)
C124 .136(14) .117(13) .076(10) .007(12) .044(10) .040(9)
C125 .092(10) .100(11) .079(10) -.001(9) .040(8) .019(8)
C126 .061(8) .090(10) .059(8) -.007(7) .027(7) .020(7)
C131 .057(7) .049(7) .042(6) -.010(6) .023(5) -.008(5)
C132 .060(8) .063(8) .068(8) .002(6) .028(6) .007(7)
C133 .089(10) .084(10) .058(8) -.016(9) .025(8) -.013(7)
C134 .059(9) .086(11) .071(9) -.025(8) .011(7) .015(8)
C135 .062(8) .085(11) .085(9) .003(7) .029(7) -.005(8)
C136 .064(7) .059(8) .063(7) -.006(7) .024(6) -.001(6)
P2 .0531(16) .0531(19) .0485(16) -.0015(16) .0284(13) -.0001(16)
C211 .045(6) .045(6) .054(6) -.002(5) .026(5) -.004(5)
C212 .066(7) .080(9) .063(7) -.014(7) .034(6) -.005(7)
C213 .068(8) .105(11) .089(9) -.015(8) .038(8) -.026(9)
C214 .050(7) .083(10) .095(10) .012(7) .010(7) -.027(9)
C215 .054(7) .156(14) .050(7) .004(9) .004(6) -.023(8)
C216 .061(7) .114(10) .052(7) -.005(7) .032(6) .002(7)
C221 .046(6) .045(8) .050(6) -.001(5) .022(5) .008(5)
C222 .113(10) .035(8) .151(12) .015(7) .094(10) .020(7)
C223 .116(11) .083(10) .138(12) .046(9) .096(10) .032(9)
C224 .097(11) .108(13) .105(10) .010(10) .078(9) .013(9)
C225 .139(14) .116(14) .212(18) -.040(11) .147(14) -.032(12)
C226 .132(12) .075(10) .170(13) -.005(9) .124(11) -.003(9)
C231 .056(7) .068(8) .055(7) -.007(7) .035(6) -.011(7)
C232 .089(9) .069(10) .065(8) -.011(8) .028(7) -.010(7)
C233 .130(14) .074(12) .127(14) -.038(10) .077(12) -.044(10)
C234 .111(14) .056(11) .18(2) -.003(10) .087(13) -.011(11)
C235 .111(13) .079(13) .174(17) .015(10) .025(12) -.001(12)
C236 .118(12) .054(9) .094(11) .012(9) .023(9) -.015(8)
N .063(7) .058(8) .050(7) -.012(6) .009(5) -.011(6)
O1 .323(17) .125(10) .095(8) -.111(11) .061(9) .009(7)
O2 .110(8) .143(10) .168(11) .005(7) .061(8) -.060(8)
O3 .093(6) .067(6) .084(6) .017(5) .017(5) -.011(5)

loop_
_atom_type_symbol
_atom_type_oxidation_number
_atom_type_number_in_cell
_atom_type_scat_dispersion_real
_atom_type_scat_dispersion_imag
_atom_type_scat_source
C 0 160 .002 .002 'Int Tables Vol IV Tables 2.2B and 2.3.1'
H 0 144 0 0 'Int Tables Vol IV Tables 2.2B and 2.3.1'
Ag 0 4 -1.085 1.101 'Int Tables Vol IV Tables 2.2B and 2.3.1'
N 0 12 .004 .003 'Int Tables Vol IV Tables 2.2B and 2.3.1'
O 0 12 .008 .006 'Int Tables Vol IV Tables 2.2B and 2.3.1'
P 0 8 .09 .095 'Int Tables Vol IV Tables 2.2B and 2.3.1'

loop_
_geom_angle_atom_site_label_1
_geom_angle_atom_site_label_2
_geom_angle_atom_site_label_3
_geom_angle
N1a Ag P1 113.6(3)
N1a Ag P2 105.6(3)
N1a Ag O1 87.9(3)
N1a Ag O2 96.6(3)
P1 Ag P2 129.49(9)
P1 Ag O1 122.0(3)
P1 Ag O2 80.9(3)
P2 Ag O1 89.0(3)
P2 Ag O2 125.5(3)
O1 Ag O2 42.2(4)
Ag N1a C2a 128.1(8)
Ag N1a C5a 124.9(7)
C2a N1a C5a 107.0(9)
N1a C2a C21a 128.7(9)
N1a C2a N3a 109.9(12)
C21a C2a N3a 121.4(10)
C2a C21a H21a1 111.3(12)
C2a C21a H21a2 109.1(12)
C2a C21a H21a3 110.1(11)
H21a1 C21a H21a2 108.7(12)
H21a1 C21a H21a3 109.9(13)
H21a2 C21a H21a3 107.7(12)
C2a N3a C4a 108.1(10)
C2a N3a H2 126.3(12)
C4a N3a H2 125.6(10)
N3a C4a C5a 105.5(12)
N3a C4a H3 127.5(12)
C5a C4a H3 127.0(16)
N1a C5a C4a 109.5(12)
N1a C5a H4 125.4(10)
C4a C5a H4 125.1(14)
Ag P1 C111 109.4(4)
Ag P1 C121 115.8(4)
Ag P1 C131 119.0(4)
C111 P1 C121 105.6(5)
C111 P1 C131 101.9(4)
C121 P1 C131 103.6(5)
P1 C111 C112 116.3(9)
P1 C111 C116 123.8(8)
C112 C111 C116 119.7(11)
C111 C112 C113 121.6(12)
C111 C112 H112 120.1(13)
C113 C112 H112 118.3(13)
C112 C113 C114 117.8(13)
C112 C113 H113 121.4(15)
C114 C113 H113 120.7(14)
C113 C114 C115 120.1(14)
C113 C114 H114 120.1(16)
C115 C114 H114 119.8(19)
C114 C115 C116 122.9(14)
C114 C115 H115 117.9(16)
C116 C115 H115 119.2(14)
C111 C116 C115 117.7(11)
C111 C116 H116 121.5(12)
C115 C116 H116 120.8(13)
P1 C121 C122 118.5(10)
P1 C121 C126 122.5(7)
C122 C121 C126 118.9(10)
C121 C122 C123 119.7(14)
C121 C122 H122 120.2(12)
C123 C122 H122 120.0(12)
C122 C123 C124 120.8(13)
C122 C123 H123 120.9(18)
C124 C123 H123 118.2(16)
C123 C124 C125 120.8(13)
C123 C124 H124 120.3(16)
C125 C124 H124 118.9(19)
C124 C125 C126 118.7(15)
C124 C125 H125 120.7(13)
C126 C125 H125 120.5(12)
C121 C126 C125 121.1(10)
C121 C126 H126 119.7(11)
C125 C126 H126 119.2(13)
P1 C131 C132 116.3(8)
P1 C131 C136 125.2(7)
C132 C131 C136 118.3(9)
C131 C132 C133 120.6(12)
C131 C132 H132 119.2(9)
C133 C132 H132 120.2(11)
C132 C133 C134 120.8(11)
C132 C133 H133 118.7(15)
C134 C133 H133 120.6(12)
C133 C134 C135 118.3(10)
C133 C134 H134 119.7(13)
C135 C134 H134 122.0(14)
C134 C135 C136 122.2(12)
C134 C135 H135 117.7(11)
C136 C135 H135 120.1(12)
C131 C136 C135 119.6(10)
C131 C136 H136 120.4(10)
C135 C136 H136 120.0(12)
Ag P2 C211 116.7(4)
Ag P2 C221 116.0(3)
Ag P2 C231 110.1(4)
C211 P2 C221 104.3(5)
C211 P2 C231 103.9(4)
C221 P2 C231 104.5(5)
P2 C211 C212 116.9(8)
P2 C211 C216 123.7(8)
C212 C211 C216 119.3(8)
C211 C212 C213 120.2(11)
C211 C212 H212 119.5(9)
C213 C212 H212 120.3(13)
C212 C213 C214 121.0(13)
C212 C213 H213 118.5(13)
C214 C213 H213 120.5(10)
C213 C214 C215 118.8(9)
C213 C214 H214 121.2(14)
C215 C214 H214 120.0(14)
C214 C215 C216 121.0(11)
C214 C215 H215 119.5(10)
C216 C215 H215 119.5(14)
C211 C216 C215 119.6(12)
C211 C216 H216 120.1(9)
C215 C216 H216 120.3(12)
P2 C221 C222 118.1(9)
P2 C221 C226 123.3(9)
C222 C221 C226 118.6(13)
C221 C222 C223 121.0(12)
C221 C222 H222 118.7(15)
C223 C222 H222 120.2(12)
C222 C223 C224 119.7(13)
C222 C223 H223 120.5(14)
C224 C223 H223 119.8(17)
C223 C224 C225 119.8(17)
C223 C224 H224 120.5(16)
C225 C224 H224 119.7(17)
C224 C225 C226 121.7(16)
C224 C225 H225 119(2)
C226 C225 H225 119.7(15)
C221 C226 C225 119.1(12)
C221 C226 H226 120.9(16)
C225 C226 H226 120.0(15)
P2 C231 C232 117.8(8)
P2 C231 C236 124.5(8)
C232 C231 C236 117.8(11)
C231 C232 C233 121.9(10)
C231 C232 H232 118.8(12)
C233 C232 H232 119.4(11)
C232 C233 C234 118.7(12)
C232 C233 H233 121.3(13)
C234 C233 H233 120.0(15)
C233 C234 C235 119.7(14)
C233 C234 H234 121.3(15)
C235 C234 H234 118.9(15)
C234 C235 C236 121.6(13)
C234 C235 H235 118.9(16)
C236 C235 H235 119.5(14)
C231 C236 C235 120.1(11)
C231 C236 H236 119.7(12)
C235 C236 H236 120.2(12)
O1 N O2 117.7(13)
O1 N O3 126.1(14)
O2 N O3 116.2(12)
Ag O1 N 104.0(11)
Ag O2 N 96.0(8)

loop_
_geom_bond_atom_site_label_1
_geom_bond_atom_site_label_2
_geom_bond_distance
Ag N1a 2.312(7)
Ag P1 2.447(3)
Ag P2 2.461(3)
Ag O1 2.742(13)
Ag O2 2.854(11)
N1a C2a 1.309(14)
N1a C5a 1.330(17)
C2a C21a 1.50(2)
C2a N3a 1.319(14)
C21a H21a1 .941(14)
C21a H21a2 .968(13)
C21a H21a3 .953(10)
N3a C4a 1.35(2)
N3a H2 .954(9)
C4a C5a 1.346(15)
C4a H3 .948(14)
C5a H4 .963(13)
P1 C111 1.832(11)
P1 C121 1.836(10)
P1 C131 1.816(9)
C111 C112 1.369(17)
C111 C116 1.386(17)
C112 C113 1.40(2)
C112 H112 .953(13)
C113 C114 1.38(3)
C113 H113 .957(14)
C114 C115 1.34(2)
C114 H114 .952(15)
C115 C116 1.39(2)
C115 H115 .961(14)
C116 H116 .954(12)
C121 C122 1.379(15)
C121 C126 1.382(18)
C122 C123 1.38(2)
C122 H122 .953(15)
C123 C124 1.34(3)
C123 H123 .948(14)
C124 C125 1.38(2)
C124 H124 .945(14)
C125 C126 1.378(17)
C125 H125 .960(17)
C126 H126 .959(10)
C131 C132 1.391(14)
C131 C136 1.365(17)
C132 C133 1.382(16)
C132 H132 .950(13)
C133 C134 1.37(2)
C133 H133 .967(12)
C134 C135 1.350(18)
C134 H134 .960(10)
C135 C136 1.397(14)
C135 H135 .953(14)
C136 H136 .962(10)
P2 C211 1.833(8)
P2 C221 1.841(12)
P2 C231 1.812(11)
C211 C212 1.369(17)
C211 C216 1.383(16)
C212 C213 1.373(13)
C212 H212 .960(11)
C213 C214 1.37(2)
C213 H213 .958(15)
C214 C215 1.37(2)
C214 H214 .953(10)
C215 C216 1.378(13)
C215 H215 .948(12)
C216 H216 .949(13)
C221 C222 1.351(15)
C221 C226 1.350(18)
C222 C223 1.40(2)
C222 H222 .954(13)
C223 C224 1.33(2)
C223 H223 .953(13)
C224 C225 1.32(2)
C224 H224 .966(17)
C225 C226 1.41(3)
C225 H225 .953(17)
C226 H226 .961(13)
C231 C232 1.396(14)
C231 C236 1.348(15)
C232 C233 1.38(2)
C232 H232 .963(11)
C233 C234 1.36(2)
C233 H233 .952(13)
C234 C235 1.36(2)
C234 H234 .946(14)
C235 C236 1.38(2)
C235 H235 .973(14)
C236 H236 .964(11)
N O1 1.144(18)
N O2 1.211(19)
N O3 1.229(14)
